data_9000444
loop_
_publ_author_name
'Rajamani, V.'
'Brown, G. E.'
'Prewitt, C. T.'

_publ_section_title
;
 Cation ordering in Ni-Mg olivine
;
_journal_name_full 'American Mineralogist'
_journal_page_first 292
_journal_page_last 299
_journal_volume 60
_journal_year 1975
_chemical_formula_sum 'Mg0.97 Ni1.03 O4 Si'
_chemical_name_mineral Liebenbergite
_space_group_IT_number 62
_symmetry_space_group_name_Hall '-P 2c 2ab'
_symmetry_space_group_name_H-M 'P b n m'
_cell_angle_alpha 90
_cell_angle_beta 90
_cell_angle_gamma 90
_cell_length_a 4.7366
_cell_length_b 10.1716
_cell_length_c 5.9374
_cell_formula_units_Z 4
_cell_volume 286.057
_database_code_amcsd 0000455
_exptl_crystal_density_diffrn 4.089
_cod_original_formula_sum 'Si (Ni1.03 Mg.97) O4'
_cod_database_code 9000444

loop_
_space_group_symop_operation_xyz
x,y,z
x,y,1/2-z
-x,-y,1/2+z
1/2+x,1/2-y,1/2+z
1/2-x,1/2+y,1/2-z
1/2-x,1/2+y,z
1/2+x,1/2-y,-z
-x,-y,-z

loop_
_atom_site_label
_atom_site_fract_x
_atom_site_fract_y
_atom_site_fract_z
_atom_site_occupancy
_atom_site_U_iso_or_equiv
Si 0.42600 0.09370 0.25000 1.00000 0.00380
Ni1 0.00000 0.00000 0.00000 0.76700 0.00329
Mg1 0.00000 0.00000 0.00000 0.23300 0.00329
Ni2 0.99070 0.27500 0.25000 0.26300 0.00342
Mg2 0.99070 0.27500 0.25000 0.73700 0.00342
O1 0.76720 0.09310 0.25000 1.00000 0.00557
O2 0.21930 0.44510 0.25000 1.00000 0.00532
O3 0.27550 0.16250 0.03160 1.00000 0.00570

loop_
_cod_related_entry_id
_cod_related_entry_database
_cod_related_entry_code
1 AMCSD 0000455
